data_7016292
loop_
_publ_author_name
'Wanniarachchi, Sarath'
'Liddle, Brendan J.'
'Toussaint, John'
'Lindeman, Sergey V.'
'Bennett, Brian'
'Gardinier, James R.'

_publ_section_title
;
 Using sterics to promote reactivity in fac-Re(CO)(3) complexes of some
 'non-innocent' NNN-pincer ligands.
;
_journal_issue 35
_journal_name_full 'Dalton transactions (Cambridge, England : 2003)'
_journal_page_first 8776
_journal_page_last 8787
_journal_paper_doi 10.1039/c1dt10030k
_journal_volume 40
_journal_year 2011
_chemical_formula_moiety 'C30 H33 N5 O3 Re, 2(C H2 Cl2), I'
_chemical_formula_sum 'C32 H37 Cl4 I N5 O3 Re'
_chemical_formula_weight 994.57
_space_group_crystal_system triclinic
_space_group_IT_number 2
_space_group_name_Hall '-P 1'
_space_group_name_H-M_alt 'P -1'
_symmetry_space_group_name_Hall '-P 1'
_symmetry_space_group_name_H-M 'P -1'
_atom_sites_solution_hydrogens geom
_atom_sites_solution_primary direct
_atom_sites_solution_secondary difmap
_audit_creation_method SHELXL-97
_cell_angle_alpha 73.5426(18)
_cell_angle_beta 85.7981(19)
_cell_angle_gamma 65.475(2)
_cell_formula_units_Z 2
_cell_length_a 10.9417(3)
_cell_length_b 12.1830(2)
_cell_length_c 15.7817(3)
_cell_measurement_reflns_used 38198
_cell_measurement_temperature 100
_cell_measurement_theta_max 32.7208
_cell_measurement_theta_min 3.2954
_cell_volume 1833.16(8)
_computing_cell_refinement
;
CrysAlisPro, Oxford Diffraction Ltd.,
Version 1.171.33.55 (release 05-01-2010 CrysAlis171 .NET)
(compiled Jan 5 2010,16:28:46)
;
_computing_data_collection
;
CrysAlisPro, Oxford Diffraction Ltd.,
Version 1.171.33.55 (release 05-01-2010 CrysAlis171 .NET)
(compiled Jan 5 2010,16:28:46)
;
_computing_data_reduction
;
CrysAlisPro, Oxford Diffraction Ltd.,
Version 1.171.33.55 (release 05-01-2010 CrysAlis171 .NET)
(compiled Jan 5 2010,16:28:46)
;
_computing_molecular_graphics
;
OLEX2: a complete structure solution, refinement and analysis program.
Dolomanov et al., J. Appl. Cryst. (2009). 42, 339-341
;
_computing_publication_material
;
OLEX2: a complete structure solution, refinement and analysis program.
Dolomanov et al., J. Appl. Cryst. (2009). 42, 339-341
;
_computing_structure_refinement 'SHELXL-97 (Sheldrick, 2008)'
_computing_structure_solution 'SHELXS-97 (Sheldrick, 2008)'
_diffrn_ambient_temperature 100.0
_diffrn_detector_area_resol_mean 10.3756
_diffrn_measured_fraction_theta_full 0.997
_diffrn_measured_fraction_theta_max 0.937
_diffrn_measurement_details
;
1 omega -14.00 98.00 1.0000 19.9700
omega____ theta____ kappa____ phi______ frames
- 19.7635 77.0000 150.0000 112

2 omega -12.00 82.00 1.0000 19.9700
omega____ theta____ kappa____ phi______ frames
- 19.7635 67.0000 -46.0000 94

3 omega -28.00 51.00 1.0000 19.9700
omega____ theta____ kappa____ phi______ frames
- 19.7635 -67.0000 0.0000 79

4 omega 15.00 42.00 1.0000 19.9700
omega____ theta____ kappa____ phi______ frames
- 19.7635 -37.0000 150.0000 27

5 omega 12.00 93.00 1.0000 19.9700
omega____ theta____ kappa____ phi______ frames
- 19.7635 0.0000 150.0000 81

6 omega -7.00 96.00 1.0000 19.9700
omega____ theta____ kappa____ phi______ frames
- 19.7635 37.0000 90.0000 103

7 omega -56.00 46.00 1.0000 19.9700
omega____ theta____ kappa____ phi______ frames
- 19.7635 -37.0000 120.0000 102

8 omega -56.00 46.00 1.0000 19.9700
omega____ theta____ kappa____ phi______ frames
- 19.7635 -37.0000 30.0000 102

9 omega -95.00 12.00 1.0000 19.9700
omega____ theta____ kappa____ phi______ frames
- -19.9198 -67.0000 -133.0000 107

10 omega -54.00 59.00 1.0000 19.9700
omega____ theta____ kappa____ phi______ frames
- -19.9198 77.0000 120.0000 113

11 omega -54.00 -29.00 1.0000 19.9700
omega____ theta____ kappa____ phi______ frames
- -19.9198 77.0000 0.0000 25

12 omega -54.00 59.00 1.0000 19.9700
omega____ theta____ kappa____ phi______ frames
- -19.9198 77.0000 -90.0000 113
;
_diffrn_measurement_device_type 'SuperNova, Dual, Cu at zero, Atlas'
_diffrn_measurement_method '\w scans'
_diffrn_orient_matrix_UB_11 -0.0655779
_diffrn_orient_matrix_UB_12 0.028576
_diffrn_orient_matrix_UB_13 0.0146139
_diffrn_orient_matrix_UB_21 0.0269183
_diffrn_orient_matrix_UB_22 0.0143438
_diffrn_orient_matrix_UB_23 0.0328831
_diffrn_orient_matrix_UB_31 -0.0080773
_diffrn_orient_matrix_UB_32 0.058462
_diffrn_orient_matrix_UB_33 -0.0301181
_diffrn_radiation_monochromator mirror
_diffrn_radiation_source 'fine-focus sealed tube'
_diffrn_radiation_type 'Mo K\a'
_diffrn_radiation_wavelength 0.7107
_diffrn_reflns_av_R_equivalents 0.0330
_diffrn_reflns_av_sigmaI/netI 0.0282
_diffrn_reflns_limit_h_max 15
_diffrn_reflns_limit_h_min -16
_diffrn_reflns_limit_k_max 18
_diffrn_reflns_limit_k_min -18
_diffrn_reflns_limit_l_max 23
_diffrn_reflns_limit_l_min -23
_diffrn_reflns_number 59279
_diffrn_reflns_theta_full 30.00
_diffrn_reflns_theta_max 32.79
_diffrn_reflns_theta_min 3.30
_exptl_absorpt_coefficient_mu 4.487
_exptl_absorpt_correction_T_max 0.866
_exptl_absorpt_correction_T_min 0.349
_exptl_absorpt_correction_type gaussian
_exptl_absorpt_process_details
;
CrysAlisPro, Oxford Diffraction Ltd.,
Version 1.171.33.55 (release 05-01-2010 CrysAlis171 .NET)
(compiled Jan 5 2010,16:28:46)
Numerical absorption correction based on gaussian integration over
a multifaceted crystal model
;
_exptl_crystal_colour colourless
_exptl_crystal_colour_primary colourless
_exptl_crystal_density_diffrn 1.802
_exptl_crystal_density_method 'not measured'
_exptl_crystal_description needle
_exptl_crystal_F_000 968
_exptl_crystal_size_max 0.3303
_exptl_crystal_size_mid 0.0662
_exptl_crystal_size_min 0.0392
_refine_diff_density_max 1.006
_refine_diff_density_min -0.896
_refine_diff_density_rms 0.104
_refine_ls_extinction_method none
_refine_ls_goodness_of_fit_ref 1.040
_refine_ls_hydrogen_treatment constr
_refine_ls_matrix_type full
_refine_ls_number_parameters 422
_refine_ls_number_reflns 12747
_refine_ls_number_restraints 0
_refine_ls_restrained_S_all 1.040
_refine_ls_R_factor_all 0.0241
_refine_ls_R_factor_gt 0.0191
_refine_ls_shift/su_max 0.005
_refine_ls_shift/su_mean 0.000
_refine_ls_structure_factor_coef Fsqd
_refine_ls_weighting_details
;
calc w=1/[\s^2^(Fo^2^)+(0.0243P)^2^+0.0000P] where P=(Fo^2^+2Fc^2^)/3
;
_refine_ls_weighting_scheme calc
_refine_ls_wR_factor_gt 0.0456
_refine_ls_wR_factor_ref 0.0463
_reflns_number_gt 11250
_reflns_number_total 12747
_reflns_threshold_expression >2sigma(I)
_cod_data_source_file c1dt10030k.txt
_cod_data_source_block gard10n_4iPr
_cod_original_cell_volume 1833.16(7)
_cod_database_code 7016292

loop_
_space_group_symop_id
_space_group_symop_operation_xyz
1 'x, y, z'
2 '-x, -y, -z'

loop_
_atom_site_label
_atom_site_type_symbol
_atom_site_fract_x
_atom_site_fract_y
_atom_site_fract_z
_atom_site_U_iso_or_equiv
_atom_site_adp_type
_atom_site_occupancy
_atom_site_symmetry_multiplicity
_atom_site_calc_flag
_atom_site_refinement_flags
Re1 Re 0.549765(7) 0.056184(6) 0.672380(4) 0.00956(2) Uani 1 1 d .
O1 O 0.34723(15) -0.05883(13) 0.67424(9) 0.0220(3) Uani 1 1 d .
O2 O 0.68947(16) -0.04975(14) 0.52021(9) 0.0243(3) Uani 1 1 d .
O3 O 0.39279(15) 0.28412(12) 0.51735(9) 0.0208(3) Uani 1 1 d .
N1 N 0.69683(15) 0.12409(13) 0.69408(9) 0.0105(3) Uani 1 1 d .
N2 N 0.65243(15) 0.23825(13) 0.71100(10) 0.0122(3) Uani 1 1 d .
N3 N 0.65749(16) -0.10798(13) 0.78231(9) 0.0117(3) Uani 1 1 d .
N4 N 0.69226(16) -0.10392(13) 0.86306(9) 0.0122(3) Uani 1 1 d .
N5 N 0.45760(15) 0.14848(13) 0.78418(9) 0.0111(3) Uani 1 1 d .
C1 C 0.82995(18) 0.06837(16) 0.71324(11) 0.0117(3) Uani 1 1 d .
C2 C 0.87010(19) 0.14611(17) 0.74428(12) 0.0148(3) Uani 1 1 d .
H2 H 0.9585 0.1290 0.7627 0.018 Uiso 1 1 calc R
C3 C 0.75508(19) 0.25209(17) 0.74259(12) 0.0144(3) Uani 1 1 d .
H3 H 0.7489 0.3224 0.7604 0.017 Uiso 1 1 calc R
C4 C 0.51454(18) 0.32324(16) 0.69906(11) 0.0122(3) Uani 1 1 d .
C5 C 0.4812(2) 0.44753(17) 0.65197(12) 0.0151(3) Uani 1 1 d .
H5 H 0.5501 0.4730 0.6269 0.018 Uiso 1 1 calc R
C6 C 0.3476(2) 0.53568(17) 0.64090(12) 0.0167(4) Uani 1 1 d .
C7 C 0.2498(2) 0.49460(17) 0.67831(12) 0.0170(4) Uani 1 1 d .
H7 H 0.1584 0.5535 0.6720 0.020 Uiso 1 1 calc R
C8 C 0.28170(19) 0.36945(17) 0.72489(11) 0.0141(3) Uani 1 1 d .
H8 H 0.2124 0.3440 0.7491 0.017 Uiso 1 1 calc R
C9 C 0.41471(18) 0.28227(16) 0.73580(11) 0.0117(3) Uani 1 1 d .
C10 C 0.3127(2) 0.67131(18) 0.59166(16) 0.0271(5) Uani 1 1 d .
H10B H 0.3855 0.6772 0.5532 0.041 Uiso 1 1 calc R
H10C H 0.3007 0.7197 0.6341 0.041 Uiso 1 1 calc R
H10A H 0.2290 0.7052 0.5556 0.041 Uiso 1 1 calc R
C11 C 0.70800(19) -0.23080(16) 0.78554(11) 0.0130(3) Uani 1 1 d .
C12 C 0.7751(2) -0.30509(17) 0.86761(12) 0.0164(4) Uani 1 1 d .
H12 H 0.8202 -0.3941 0.8864 0.020 Uiso 1 1 calc R
C13 C 0.7625(2) -0.22314(17) 0.91520(12) 0.0173(4) Uani 1 1 d .
H13 H 0.7967 -0.2453 0.9741 0.021 Uiso 1 1 calc R
C14 C 0.66203(19) 0.00635(16) 0.88978(11) 0.0120(3) Uani 1 1 d .
C15 C 0.75053(19) -0.00418(16) 0.95410(11) 0.0133(3) Uani 1 1 d .
H15 H 0.8310 -0.0786 0.9709 0.016 Uiso 1 1 calc R
C16 C 0.7249(2) 0.09067(17) 0.99442(11) 0.0153(3) Uani 1 1 d .
C17 C 0.6051(2) 0.19786(18) 0.97032(12) 0.0191(4) Uani 1 1 d .
H17 H 0.5820 0.2613 0.9998 0.023 Uiso 1 1 calc R
C18 C 0.5198(2) 0.21243(17) 0.90361(12) 0.0171(4) Uani 1 1 d .
H18 H 0.4396 0.2871 0.8869 0.021 Uiso 1 1 calc R
C19 C 0.54884(19) 0.11985(16) 0.86021(11) 0.0127(3) Uani 1 1 d .
C20 C 0.8253(2) 0.07728(19) 1.06089(13) 0.0204(4) Uani 1 1 d .
H20C H 0.7778 0.1186 1.1059 0.031 Uiso 1 1 calc R
H20A H 0.8848 0.1165 1.0309 0.031 Uiso 1 1 calc R
H20B H 0.8789 -0.0120 1.0892 0.031 Uiso 1 1 calc R
C21 C 0.91630(18) -0.05612(16) 0.69684(11) 0.0134(3) Uani 1 1 d .
H21 H 0.8583 -0.1020 0.6986 0.016 Uiso 1 1 calc R
C22 C 0.9711(2) -0.0348(2) 0.60468(13) 0.0235(4) Uani 1 1 d .
H22C H 1.0328 0.0055 0.6025 0.035 Uiso 1 1 calc R
H22A H 0.8964 0.0194 0.5608 0.035 Uiso 1 1 calc R
H22B H 1.0193 -0.1157 0.5916 0.035 Uiso 1 1 calc R
C23 C 1.0305(2) -0.13732(19) 0.76733(14) 0.0247(4) Uani 1 1 d .
H23B H 0.9932 -0.1473 0.8260 0.037 Uiso 1 1 calc R
H23C H 1.0922 -0.0968 0.7642 0.037 Uiso 1 1 calc R
H23A H 1.0793 -0.2200 0.7571 0.037 Uiso 1 1 calc R
C24 C 0.6997(2) -0.27930(17) 0.70936(12) 0.0155(3) Uani 1 1 d .
H24 H 0.6394 -0.2073 0.6611 0.019 Uiso 1 1 calc R
C25 C 0.6401(2) -0.37713(19) 0.73789(14) 0.0237(4) Uani 1 1 d .
H25B H 0.5503 -0.3393 0.7597 0.036 Uiso 1 1 calc R
H25C H 0.6984 -0.4486 0.7850 0.036 Uiso 1 1 calc R
H25A H 0.6334 -0.4061 0.6872 0.036 Uiso 1 1 calc R
C26 C 0.8396(2) -0.33619(19) 0.67358(13) 0.0217(4) Uani 1 1 d .
H26C H 0.8982 -0.4103 0.7190 0.033 Uiso 1 1 calc R
H26B H 0.8782 -0.2739 0.6580 0.033 Uiso 1 1 calc R
H26A H 0.8318 -0.3607 0.6209 0.033 Uiso 1 1 calc R
C27 C 0.34225(19) 0.11637(18) 0.82092(12) 0.0163(3) Uani 1 1 d .
H27C H 0.2964 0.1655 0.8623 0.024 Uiso 1 1 calc R
H27B H 0.3763 0.0266 0.8520 0.024 Uiso 1 1 calc R
H27A H 0.2788 0.1361 0.7724 0.024 Uiso 1 1 calc R
C28 C 0.42048(19) -0.01256(16) 0.67065(11) 0.0141(3) Uani 1 1 d .
C29 C 0.6382(2) -0.01227(17) 0.57884(11) 0.0148(3) Uani 1 1 d .
C30 C 0.44977(19) 0.20065(17) 0.57719(12) 0.0139(3) Uani 1 1 d .
I1 I 0.979793(12) 0.317292(10) 0.878506(7) 0.01449(3) Uani 1 1 d .
Cl1 Cl 1.11226(6) 0.22653(5) 0.59710(4) 0.03057(12) Uani 1 1 d .
Cl2 Cl 0.84914(6) 0.43477(5) 0.54590(3) 0.02738(11) Uani 1 1 d .
C1S C 0.9968(2) 0.36948(18) 0.61484(13) 0.0198(4) Uani 1 1 d .
H1SB H 1.0393 0.4297 0.6027 0.024 Uiso 1 1 calc R
H1SA H 0.9729 0.3549 0.6775 0.024 Uiso 1 1 calc R
Cl3 Cl 0.39335(8) 0.57469(7) 0.88249(5) 0.04451(16) Uani 1 1 d .
Cl4 Cl 0.16602(6) 0.50344(5) 0.91170(3) 0.02680(11) Uani 1 1 d .
C2S C 0.2638(3) 0.5622(3) 0.95296(17) 0.0379(6) Uani 1 1 d .
H2SB H 0.3042 0.5058 1.0120 0.045 Uiso 1 1 calc R
H2SA H 0.2051 0.6460 0.9602 0.045 Uiso 1 1 calc R

loop_
_atom_site_aniso_label
_atom_site_aniso_U_11
_atom_site_aniso_U_22
_atom_site_aniso_U_33
_atom_site_aniso_U_23
_atom_site_aniso_U_13
_atom_site_aniso_U_12
Re1 0.00979(3) 0.00976(3) 0.00848(3) -0.00274(2) -0.00062(2) -0.00311(2)
O1 0.0223(8) 0.0221(7) 0.0247(7) -0.0037(6) -0.0029(6) -0.0135(6)
O2 0.0298(9) 0.0245(7) 0.0153(6) -0.0097(6) 0.0034(6) -0.0058(7)
O3 0.0212(8) 0.0171(7) 0.0175(7) 0.0009(5) -0.0050(5) -0.0044(6)
N1 0.0110(7) 0.0093(6) 0.0106(6) -0.0032(5) 0.0014(5) -0.0035(5)
N2 0.0103(7) 0.0105(7) 0.0161(7) -0.0052(5) 0.0006(5) -0.0036(6)
N3 0.0126(7) 0.0117(7) 0.0111(6) -0.0040(5) 0.0003(5) -0.0047(6)
N4 0.0160(8) 0.0110(7) 0.0090(6) -0.0031(5) -0.0009(5) -0.0044(6)
N5 0.0106(7) 0.0114(7) 0.0100(6) -0.0026(5) 0.0009(5) -0.0038(6)
C1 0.0106(8) 0.0128(8) 0.0109(7) -0.0033(6) 0.0016(6) -0.0042(6)
C2 0.0108(8) 0.0158(8) 0.0182(8) -0.0046(7) -0.0013(6) -0.0055(7)
C3 0.0129(8) 0.0155(8) 0.0174(8) -0.0057(7) 0.0005(6) -0.0075(7)
C4 0.0105(8) 0.0121(8) 0.0143(8) -0.0066(6) 0.0001(6) -0.0028(6)
C5 0.0153(9) 0.0146(8) 0.0168(8) -0.0060(7) 0.0022(7) -0.0067(7)
C6 0.0168(9) 0.0113(8) 0.0198(9) -0.0040(7) -0.0014(7) -0.0036(7)
C7 0.0135(9) 0.0153(8) 0.0182(9) -0.0064(7) -0.0005(7) -0.0007(7)
C8 0.0121(8) 0.0160(8) 0.0138(8) -0.0057(6) 0.0017(6) -0.0048(7)
C9 0.0119(8) 0.0126(8) 0.0103(7) -0.0045(6) 0.0004(6) -0.0038(7)
C10 0.0234(11) 0.0140(9) 0.0379(12) -0.0021(8) -0.0012(9) -0.0048(8)
C11 0.0149(9) 0.0115(8) 0.0134(8) -0.0045(6) 0.0014(6) -0.0057(7)
C12 0.0212(10) 0.0116(8) 0.0145(8) -0.0028(6) -0.0010(7) -0.0051(7)
C13 0.0229(10) 0.0129(8) 0.0121(8) -0.0019(6) -0.0035(7) -0.0040(7)
C14 0.0148(8) 0.0128(8) 0.0095(7) -0.0037(6) 0.0022(6) -0.0064(7)
C15 0.0161(9) 0.0122(8) 0.0102(7) -0.0012(6) -0.0006(6) -0.0056(7)
C16 0.0210(10) 0.0169(8) 0.0101(7) -0.0044(6) 0.0003(7) -0.0095(7)
C17 0.0259(11) 0.0163(9) 0.0140(8) -0.0079(7) -0.0019(7) -0.0047(8)
C18 0.0193(10) 0.0145(8) 0.0138(8) -0.0058(7) -0.0002(7) -0.0022(7)
C19 0.0145(8) 0.0150(8) 0.0084(7) -0.0034(6) 0.0006(6) -0.0058(7)
C20 0.0272(11) 0.0197(9) 0.0165(9) -0.0055(7) -0.0049(8) -0.0104(8)
C21 0.0113(8) 0.0140(8) 0.0139(8) -0.0047(6) 0.0011(6) -0.0037(7)
C22 0.0241(11) 0.0233(10) 0.0195(9) -0.0103(8) 0.0084(8) -0.0047(9)
C23 0.0193(10) 0.0213(10) 0.0241(10) -0.0060(8) -0.0042(8) 0.0012(8)
C24 0.0190(9) 0.0118(8) 0.0155(8) -0.0040(6) -0.0021(7) -0.0056(7)
C25 0.0281(12) 0.0194(9) 0.0280(10) -0.0072(8) -0.0024(8) -0.0130(9)
C26 0.0252(11) 0.0194(9) 0.0223(9) -0.0127(8) 0.0056(8) -0.0072(8)
C27 0.0138(9) 0.0181(9) 0.0168(8) -0.0039(7) 0.0041(7) -0.0076(7)
C28 0.0159(9) 0.0134(8) 0.0100(7) -0.0017(6) -0.0024(6) -0.0037(7)
C29 0.0170(9) 0.0138(8) 0.0117(8) -0.0024(6) -0.0014(6) -0.0049(7)
C30 0.0140(9) 0.0147(8) 0.0149(8) -0.0062(6) 0.0020(6) -0.0066(7)
I1 0.01342(6) 0.01394(5) 0.01442(5) -0.00418(4) -0.00013(4) -0.00375(4)
Cl1 0.0191(3) 0.0253(3) 0.0429(3) -0.0136(2) 0.0058(2) -0.0030(2)
Cl2 0.0235(3) 0.0265(2) 0.0249(2) -0.00353(19) -0.0073(2) -0.0043(2)
C1S 0.0196(10) 0.0196(9) 0.0183(9) -0.0057(7) -0.0020(7) -0.0055(8)
Cl3 0.0479(4) 0.0537(4) 0.0464(4) -0.0252(3) 0.0278(3) -0.0315(3)
Cl4 0.0338(3) 0.0244(2) 0.0215(2) -0.00589(19) 0.0017(2) -0.0118(2)
C2S 0.0499(17) 0.0493(15) 0.0376(13) -0.0271(12) 0.0251(12) -0.0367(14)

loop_
_atom_type_symbol
_atom_type_description
_atom_type_scat_dispersion_real
_atom_type_scat_dispersion_imag
_atom_type_scat_source
C C 0.0033 0.0016 'International Tables Vol C Tables 4.2.6.8 and 6.1.1.4'
H H 0.0000 0.0000 'International Tables Vol C Tables 4.2.6.8 and 6.1.1.4'
Cl Cl 0.1484 0.1585 'International Tables Vol C Tables 4.2.6.8 and 6.1.1.4'
I I -0.4742 1.8119 'International Tables Vol C Tables 4.2.6.8 and 6.1.1.4'
N N 0.0061 0.0033 'International Tables Vol C Tables 4.2.6.8 and 6.1.1.4'
O O 0.0106 0.0060 'International Tables Vol C Tables 4.2.6.8 and 6.1.1.4'
Re Re -1.0185 7.2310 'International Tables Vol C Tables 4.2.6.8 and 6.1.1.4'

loop_
_geom_angle_atom_site_label_1
_geom_angle_atom_site_label_2
_geom_angle_atom_site_label_3
_geom_angle
O1 C28 Re1 175.89(15)
O2 C29 Re1 177.67(17)
O3 C30 Re1 176.80(16)
N1 Re1 N3 85.76(5)
N1 Re1 N5 78.25(5)
N1 N2 C4 121.79(14)
N1 C1 C2 109.95(15)
N1 C1 C21 121.64(15)
N2 N1 Re1 118.90(11)
N2 C3 C2 107.62(16)
N2 C3 H3 126.2
N3 Re1 N5 83.30(5)
N3 N4 C14 126.16(14)
N3 C11 C12 110.30(15)
N3 C11 C24 124.33(15)
N4 N3 Re1 125.11(11)
N4 C13 C12 108.02(15)
N4 C13 H13 126.0
N5 C27 H27C 109.5
N5 C27 H27B 109.5
N5 C27 H27A 109.5
C1 N1 Re1 133.47(12)
C1 N1 N2 106.05(14)
C1 C2 H2 127.1
C1 C21 H21 108.0
C1 C21 C22 109.56(15)
C1 C21 C23 112.19(15)
C2 C1 C21 128.33(16)
C2 C3 H3 126.2
C3 N2 N1 110.59(15)
C3 N2 C4 127.56(15)
C3 C2 C1 105.76(16)
C3 C2 H2 127.1
C4 C5 H5 119.6
C4 C5 C6 120.81(18)
C4 C9 N5 117.89(15)
C5 C4 N2 118.56(16)
C5 C4 C9 120.94(17)
C5 C6 C10 120.46(18)
C6 C5 H5 119.6
C6 C7 H7 119.0
C6 C7 C8 121.98(18)
C6 C10 H10B 109.5
C6 C10 H10C 109.5
C6 C10 H10A 109.5
C7 C6 C5 117.83(17)
C7 C6 C10 121.69(18)
C7 C8 H8 120.0
C8 C7 H7 119.0
C8 C9 N5 123.61(16)
C8 C9 C4 118.50(16)
C9 N5 Re1 100.59(10)
C9 N5 C19 108.02(13)
C9 N5 C27 112.94(14)
C9 C4 N2 120.49(15)
C9 C8 C7 119.93(18)
C9 C8 H8 120.0
H10B C10 H10C 109.5
H10B C10 H10A 109.5
H10C C10 H10A 109.5
C11 N3 Re1 128.89(11)
C11 N3 N4 105.95(13)
C11 C12 H12 127.1
C11 C24 H24 108.5
C11 C24 C25 110.64(16)
C11 C24 C26 110.21(16)
C12 C11 C24 125.28(16)
C12 C13 H13 126.0
C13 N4 N3 109.82(14)
C13 N4 C14 124.01(14)
C13 C12 C11 105.90(16)
C13 C12 H12 127.1
C14 C15 H15 118.9
C14 C19 N5 123.66(15)
C15 C14 N4 115.94(15)
C15 C14 C19 118.69(16)
C15 C16 C20 120.44(17)
C16 C15 C14 122.26(17)
C16 C15 H15 118.9
C16 C17 H17 119.8
C16 C20 H20C 109.5
C16 C20 H20A 109.5
C16 C20 H20B 109.5
C17 C16 C15 118.05(16)
C17 C16 C20 121.51(16)
C17 C18 H18 119.3
C17 C18 C19 121.49(17)
C18 C17 C16 120.31(17)
C18 C17 H17 119.8
C18 C19 N5 117.63(15)
C18 C19 C14 118.71(16)
C19 N5 Re1 117.44(11)
C19 N5 C27 107.37(13)
C19 C14 N4 125.28(15)
C19 C18 H18 119.3
H20C C20 H20A 109.5
H20C C20 H20B 109.5
H20A C20 H20B 109.5
C21 C22 H22C 109.5
C21 C22 H22A 109.5
C21 C22 H22B 109.5
C21 C23 H23B 109.5
C21 C23 H23C 109.5
C21 C23 H23A 109.5
C22 C21 H21 108.0
C22 C21 C23 110.92(17)
H22C C22 H22A 109.5
H22C C22 H22B 109.5
H22A C22 H22B 109.5
C23 C21 H21 108.0
H23B C23 H23C 109.5
H23B C23 H23A 109.5
H23C C23 H23A 109.5
C24 C25 H25B 109.5
C24 C25 H25C 109.5
C24 C25 H25A 109.5
C24 C26 H26C 109.5
C24 C26 H26B 109.5
C24 C26 H26A 109.5
C25 C24 H24 108.5
C25 C24 C26 110.31(16)
H25B C25 H25C 109.5
H25B C25 H25A 109.5
H25C C25 H25A 109.5
C26 C24 H24 108.5
H26C C26 H26B 109.5
H26C C26 H26A 109.5
H26B C26 H26A 109.5
C27 N5 Re1 110.51(10)
H27C C27 H27B 109.5
H27C C27 H27A 109.5
H27B C27 H27A 109.5
C28 Re1 N1 172.10(6)
C28 Re1 N3 88.00(6)
C28 Re1 N5 96.23(7)
C29 Re1 N1 96.10(7)
C29 Re1 N3 97.48(7)
C29 Re1 N5 174.24(7)
C29 Re1 C28 89.51(8)
C29 Re1 C30 83.61(7)
C30 Re1 N1 95.56(6)
C30 Re1 N3 178.20(7)
C30 Re1 N5 95.76(6)
C30 Re1 C28 90.58(7)
Cl1 C1S Cl2 111.27(11)
Cl1 C1S H1SB 109.4
Cl1 C1S H1SA 109.4
Cl2 C1S H1SB 109.4
Cl2 C1S H1SA 109.4
H1SB C1S H1SA 108.0
Cl3 C2S H2SB 109.2
Cl3 C2S H2SA 109.2
Cl4 C2S Cl3 112.23(13)
Cl4 C2S H2SB 109.2
Cl4 C2S H2SA 109.2
H2SB C2S H2SA 107.9

loop_
_geom_bond_atom_site_label_1
_geom_bond_atom_site_label_2
_geom_bond_distance
Re1 N1 2.1765(15)
Re1 N3 2.1854(14)
Re1 N5 2.3058(15)
Re1 C28 1.9249(19)
Re1 C29 1.9051(19)
Re1 C30 1.9224(18)
O1 C28 1.146(2)
O2 C29 1.153(2)
O3 C30 1.153(2)
N1 N2 1.368(2)
N1 C1 1.342(2)
N2 C3 1.351(2)
N2 C4 1.421(2)
N3 N4 1.3761(19)
N3 C11 1.350(2)
N4 C13 1.366(2)
N4 C14 1.423(2)
N5 C9 1.474(2)
N5 C19 1.486(2)
N5 C27 1.502(2)
C1 C2 1.403(2)
C1 C21 1.502(2)
C2 H2 0.9500
C2 C3 1.374(3)
C3 H3 0.9500
C4 C5 1.386(2)
C4 C9 1.405(3)
C5 H5 0.9500
C5 C6 1.396(3)
C6 C7 1.389(3)
C6 C10 1.507(3)
C7 H7 0.9500
C7 C8 1.396(3)
C8 H8 0.9500
C8 C9 1.388(2)
C10 H10B 0.9800
C10 H10C 0.9800
C10 H10A 0.9800
C11 C12 1.400(2)
C11 C24 1.505(2)
C12 H12 0.9500
C12 C13 1.370(2)
C13 H13 0.9500
C14 C15 1.397(2)
C14 C19 1.400(2)
C15 H15 0.9500
C15 C16 1.393(2)
C16 C17 1.392(3)
C16 C20 1.502(3)
C17 H17 0.9500
C17 C18 1.383(3)
C18 H18 0.9500
C18 C19 1.397(2)
C20 H20C 0.9800
C20 H20A 0.9800
C20 H20B 0.9800
C21 H21 1.0000
C21 C22 1.526(3)
C21 C23 1.527(3)
C22 H22C 0.9800
C22 H22A 0.9800
C22 H22B 0.9800
C23 H23B 0.9800
C23 H23C 0.9800
C23 H23A 0.9800
C24 H24 1.0000
C24 C25 1.532(3)
C24 C26 1.536(3)
C25 H25B 0.9800
C25 H25C 0.9800
C25 H25A 0.9800
C26 H26C 0.9800
C26 H26B 0.9800
C26 H26A 0.9800
C27 H27C 0.9800
C27 H27B 0.9800
C27 H27A 0.9800
Cl1 C1S 1.762(2)
Cl2 C1S 1.769(2)
C1S H1SB 0.9900
C1S H1SA 0.9900
Cl3 C2S 1.767(3)
Cl4 C2S 1.756(3)
C2S H2SB 0.9900
C2S H2SA 0.9900

loop_
_geom_torsion_atom_site_label_1
_geom_torsion_atom_site_label_2
_geom_torsion_atom_site_label_3
_geom_torsion_atom_site_label_4
_geom_torsion
Re1 N1 N2 C3 165.79(11)
Re1 N1 N2 C4 -11.6(2)
Re1 N1 C1 C2 -163.68(12)
Re1 N1 C1 C21 19.4(2)
Re1 N3 N4 C13 -177.97(13)
Re1 N3 N4 C14 1.5(2)
Re1 N3 C11 C12 177.25(13)
Re1 N3 C11 C24 0.6(3)
Re1 N5 C9 C4 -62.68(15)
Re1 N5 C9 C8 117.50(15)
Re1 N5 C19 C14 -30.0(2)
Re1 N5 C19 C18 149.38(14)
N1 Re1 N3 N4 49.44(14)
N1 Re1 N3 C11 -127.58(16)
N1 Re1 N5 C9 70.78(10)
N1 Re1 N5 C19 -46.08(11)
N1 Re1 N5 C27 -169.67(11)
N1 Re1 C28 O1 -29(3)
N1 Re1 C29 O2 -86(4)
N1 Re1 C30 O3 101(3)
N1 N2 C3 C2 1.6(2)
N1 N2 C4 C5 -131.18(17)
N1 N2 C4 C9 50.1(2)
N1 C1 C2 C3 -0.3(2)
N1 C1 C21 C22 91.6(2)
N1 C1 C21 C23 -144.75(18)
N2 N1 C1 C2 1.27(19)
N2 N1 C1 C21 -175.69(15)
N2 C4 C5 C6 -177.84(16)
N2 C4 C9 N5 -1.9(2)
N2 C4 C9 C8 177.94(15)
N3 Re1 N1 N2 -122.96(12)
N3 Re1 N1 C1 40.47(16)
N3 Re1 N5 C9 157.82(11)
N3 Re1 N5 C19 40.96(12)
N3 Re1 N5 C27 -82.63(11)
N3 Re1 C28 O1 9(2)
N3 Re1 C29 O2 -173(4)
N3 Re1 C30 O3 -122(3)
N3 N4 C13 C12 0.8(2)
N3 N4 C14 C15 -153.19(17)
N3 N4 C14 C19 30.2(3)
N3 C11 C12 C13 0.7(2)
N3 C11 C24 C25 -127.59(19)
N3 C11 C24 C26 110.1(2)
N4 N3 C11 C12 -0.2(2)
N4 N3 C11 C24 -176.89(17)
N4 C14 C15 C16 -171.93(16)
N4 C14 C19 N5 -11.9(3)
N4 C14 C19 C18 168.70(17)
N5 Re1 N1 N2 -38.94(11)
N5 Re1 N1 C1 124.50(16)
N5 Re1 N3 N4 -29.21(14)
N5 Re1 N3 C11 153.77(16)
N5 Re1 C28 O1 -74(2)
N5 Re1 C29 O2 -75(4)
N5 Re1 C30 O3 180(100)
C1 N1 N2 C3 -1.78(19)
C1 N1 N2 C4 -179.22(15)
C1 C2 C3 N2 -0.8(2)
C2 C1 C21 C22 -84.8(2)
C2 C1 C21 C23 38.9(3)
C3 N2 C4 C5 51.9(2)
C3 N2 C4 C9 -126.91(19)
C4 N2 C3 C2 178.85(17)
C4 C5 C6 C7 -0.2(3)
C4 C5 C6 C10 178.40(18)
C5 C4 C9 N5 179.37(15)
C5 C4 C9 C8 -0.8(2)
C5 C6 C7 C8 -0.7(3)
C6 C7 C8 C9 0.8(3)
C7 C8 C9 N5 179.78(15)
C7 C8 C9 C4 0.0(2)
C9 N5 C19 C14 -142.78(17)
C9 N5 C19 C18 36.6(2)
C9 C4 C5 C6 0.9(3)
C10 C6 C7 C8 -179.23(18)
C11 N3 N4 C13 -0.4(2)
C11 N3 N4 C14 179.09(17)
C11 C12 C13 N4 -0.9(2)
C12 C11 C24 C25 56.2(3)
C12 C11 C24 C26 -66.1(2)
C13 N4 C14 C15 26.2(3)
C13 N4 C14 C19 -150.36(19)
C14 N4 C13 C12 -178.65(17)
C14 C15 C16 C17 1.4(3)
C14 C15 C16 C20 -177.76(18)
C15 C14 C19 N5 171.61(16)
C15 C14 C19 C18 -7.8(3)
C15 C16 C17 C18 -4.6(3)
C16 C17 C18 C19 1.6(3)
C17 C18 C19 N5 -174.71(17)
C17 C18 C19 C14 4.7(3)
C19 N5 C9 C4 60.95(19)
C19 N5 C9 C8 -118.87(17)
C19 C14 C15 C16 4.9(3)
C20 C16 C17 C18 174.51(19)
C21 C1 C2 C3 176.36(17)
C24 C11 C12 C13 177.36(19)
C27 N5 C9 C4 179.53(15)
C27 N5 C9 C8 -0.3(2)
C27 N5 C19 C14 95.1(2)
C27 N5 C19 C18 -85.45(19)
C28 Re1 N1 N2 -85.1(5)
C28 Re1 N1 C1 78.4(5)
C28 Re1 N3 N4 -125.72(15)
C28 Re1 N3 C11 57.26(16)
C28 Re1 N5 C9 -114.94(11)
C28 Re1 N5 C19 128.21(12)
C28 Re1 N5 C27 4.61(12)
C28 Re1 C29 O2 99(4)
C28 Re1 C30 O3 -84(3)
C29 Re1 N1 N2 139.95(12)
C29 Re1 N1 C1 -56.62(16)
C29 Re1 N3 N4 145.04(14)
C29 Re1 N3 C11 -31.98(17)
C29 Re1 N5 C9 59.7(6)
C29 Re1 N5 C19 -57.2(6)
C29 Re1 N5 C27 179(6)
C29 Re1 C28 O1 106(2)
C29 Re1 C30 O3 6(3)
C30 Re1 N1 N2 55.81(13)
C30 Re1 N1 C1 -140.76(16)
C30 Re1 N3 N4 -88(2)
C30 Re1 N3 C11 95(2)
C30 Re1 N5 C9 -23.72(11)
C30 Re1 N5 C19 -140.57(12)
C30 Re1 N5 C27 95.83(12)
C30 Re1 C28 O1 -170(2)
C30 Re1 C29 O2 9(4)
